data_7027768
loop_
_publ_author_name
'Kla\&s, Katrin'
'Fr\"ohlich, Roland'
'Erker, Gerhard'

_publ_section_title
;
 Formation and structural properties of
 1,1&#x2032;,2,2&#x2032;-tetra(tert-butylcarbamoyl)-ferrocene and
 -ruthenocene&#x200A;&#x2020;
;
_journal_issue 24
_journal_name_full 'Journal of the Chemical Society, Dalton Transactions'
_journal_page_first 4457
_journal_paper_doi 10.1039/a906553i
_journal_year 1999
_chemical_formula_sum 'C36 H52 N4 O4 Ru'
_chemical_formula_weight 705.89
_chemical_name_systematic
; 
 ? 
;
_space_group_IT_number 15
_symmetry_cell_setting monoclinic
_symmetry_space_group_name_Hall '-C 2yc'
_symmetry_space_group_name_H-M 'C 1 2/c 1'
_atom_sites_solution_hydrogens 'geometrically, at N from Diff.-Fourier'
_atom_sites_solution_primary direct
_atom_sites_solution_secondary difmap
_audit_creation_method SHELXL-97
_cell_angle_alpha 90.00
_cell_angle_beta 96.61(2)
_cell_angle_gamma 90.00
_cell_formula_units_Z 4
_cell_length_a 12.458(4)
_cell_length_b 15.758(3)
_cell_length_c 18.019(2)
_cell_measurement_reflns_used 16
_cell_measurement_temperature 223(2)
_cell_measurement_theta_max 11.29
_cell_measurement_theta_min 8.49
_cell_volume 3513.9(14)
_computing_cell_refinement 'Express (Nonius B.V., 1994)'
_computing_data_collection 'Express (Nonius B.V., 1994)'
_computing_data_reduction 'MolEN (Fair, 1990)'
_computing_molecular_graphics 'SCHAKAL-92 (Keller, 1992)'
_computing_publication_material 'SHELXL-97 (Sheldrick, 1997)'
_computing_structure_refinement 'SHELXL-97 (Sheldrick, 1997)'
_computing_structure_solution 'SHELXS-97 (Sheldrick, 1990)'
_diffrn_ambient_temperature 223(2)
_diffrn_measured_fraction_theta_full 0.999
_diffrn_measured_fraction_theta_max 0.999
_diffrn_measurement_device_type 'Enraf Nonius CAD4'
_diffrn_measurement_method '\w/2\q scans'
_diffrn_radiation_monochromator graphite
_diffrn_radiation_source 'rotating anode FR591'
_diffrn_radiation_type MoK\a
_diffrn_radiation_wavelength 0.71073
_diffrn_reflns_av_R_equivalents 0.0849
_diffrn_reflns_av_sigmaI/netI 0.2538
_diffrn_reflns_limit_h_max 14
_diffrn_reflns_limit_h_min -14
_diffrn_reflns_limit_k_max 18
_diffrn_reflns_limit_k_min 0
_diffrn_reflns_limit_l_max 0
_diffrn_reflns_limit_l_min -21
_diffrn_reflns_number 3194
_diffrn_reflns_theta_full 25.00
_diffrn_reflns_theta_max 25.00
_diffrn_reflns_theta_min 2.28
_diffrn_standards_decay_% 3.2
_diffrn_standards_interval_count 250
_diffrn_standards_interval_time 120
_diffrn_standards_number 3
_exptl_absorpt_coefficient_mu 0.489
_exptl_absorpt_correction_T_max 0.9760
_exptl_absorpt_correction_T_min 0.8284
_exptl_absorpt_correction_type none
_exptl_crystal_colour 'light yellow'
_exptl_crystal_density_diffrn 1.334
_exptl_crystal_density_method 'not measured'
_exptl_crystal_description needle
_exptl_crystal_F_000 1488
_exptl_crystal_size_max 0.40
_exptl_crystal_size_mid 0.05
_exptl_crystal_size_min 0.05
_refine_diff_density_max 0.480
_refine_diff_density_min -0.753
_refine_diff_density_rms 0.110
_refine_ls_extinction_method none
_refine_ls_goodness_of_fit_ref 0.925
_refine_ls_hydrogen_treatment 'refined as riding atoms'
_refine_ls_matrix_type full
_refine_ls_number_parameters 216
_refine_ls_number_reflns 3090
_refine_ls_number_restraints 0
_refine_ls_restrained_S_all 0.925
_refine_ls_R_factor_all 0.1716
_refine_ls_R_factor_gt 0.0557
_refine_ls_shift/su_max 0.000
_refine_ls_shift/su_mean 0.000
_refine_ls_structure_factor_coef Fsqd
_refine_ls_weighting_details 'calc w=1/[\s^2^(Fo^2^)+(0.0495P)^2^+0.0000P] where P=(Fo^2^+2Fc^2^)/3'
_refine_ls_weighting_scheme calc
_refine_ls_wR_factor_gt 0.1125
_refine_ls_wR_factor_ref 0.1261
_reflns_number_gt 1799
_reflns_number_total 3090
_reflns_threshold_expression >2sigma(I)
_cod_data_source_file 906553Isup1.cif
_cod_data_source_block erk_954
_cod_original_sg_symbol_H-M C2/c
_cod_database_code 7027768

loop_
_symmetry_equiv_pos_as_xyz
'x, y, z'
'-x, y, -z+1/2'
'x+1/2, y+1/2, z'
'-x+1/2, y+1/2, -z+1/2'
'-x, -y, -z'
'x, -y, z-1/2'
'-x+1/2, -y+1/2, -z'
'x+1/2, -y+1/2, z-1/2'

loop_
_atom_site_label
_atom_site_type_symbol
_atom_site_fract_x
_atom_site_fract_y
_atom_site_fract_z
_atom_site_U_iso_or_equiv
_atom_site_adp_type
_atom_site_occupancy
_atom_site_symmetry_multiplicity
_atom_site_calc_flag
_atom_site_refinement_flags
Ru Ru 0.0000 0.07078(5) 0.2500 0.0228(2) Uani 1 2 d S
C1 C 0.0287(5) 0.1285(4) 0.1440(3) 0.0282(15) Uani 1 1 d .
H1 H -0.0111 0.1743 0.1215 0.034 Uiso 1 1 calc R
C2 C 0.1235(5) 0.1358(4) 0.1947(3) 0.0288(15) Uani 1 1 d .
H2 H 0.1570 0.1865 0.2124 0.035 Uiso 1 1 calc R
C3 C 0.1589(5) 0.0525(4) 0.2140(3) 0.0325(16) Uani 1 1 d .
H3 H 0.2210 0.0382 0.2462 0.039 Uiso 1 1 calc R
C4 C 0.0839(5) -0.0064(4) 0.1760(3) 0.0264(15) Uani 1 1 d .
C5 C 0.0028(5) 0.0420(3) 0.1324(3) 0.0207(13) Uani 1 1 d .
C6 C -0.0948(5) 0.0150(3) 0.0809(3) 0.0245(14) Uani 1 1 d .
O6 O -0.1161(3) 0.0534(2) 0.0216(2) 0.0366(11) Uani 1 1 d .
N7 N -0.1533(4) -0.0503(3) 0.1025(3) 0.0295(13) Uani 1 1 d .
H7 H -0.135(4) -0.065(4) 0.144(3) 0.035 Uiso 1 1 d .
C8 C -0.2535(4) -0.0827(4) 0.0607(3) 0.0284(14) Uani 1 1 d .
C81 C -0.3387(5) -0.0135(5) 0.0527(4) 0.064(2) Uani 1 1 d .
H81A H -0.3482 0.0090 0.1017 0.096 Uiso 1 1 calc R
H81B H -0.4067 -0.0369 0.0299 0.096 Uiso 1 1 calc R
H81C H -0.3159 0.0317 0.0215 0.096 Uiso 1 1 calc R
C82 C -0.2908(6) -0.1566(5) 0.1060(4) 0.055(2) Uani 1 1 d .
H82A H -0.2360 -0.2006 0.1102 0.083 Uiso 1 1 calc R
H82B H -0.3578 -0.1793 0.0811 0.083 Uiso 1 1 calc R
H82C H -0.3021 -0.1369 0.1555 0.083 Uiso 1 1 calc R
C83 C -0.2301(5) -0.1141(4) -0.0157(3) 0.0484(19) Uani 1 1 d .
H83A H -0.2067 -0.0669 -0.0444 0.073 Uiso 1 1 calc R
H83B H -0.2952 -0.1387 -0.0419 0.073 Uiso 1 1 calc R
H83C H -0.1736 -0.1567 -0.0095 0.073 Uiso 1 1 calc R
C9 C 0.1009(5) -0.1007(4) 0.1829(3) 0.0279(15) Uani 1 1 d .
O9 O 0.1296(4) -0.1327(3) 0.2446(2) 0.0525(14) Uani 1 1 d .
N10 N 0.0897(4) -0.1427(3) 0.1186(3) 0.0275(12) Uani 1 1 d .
H10 H 0.071(5) -0.120(4) 0.079(3) 0.033 Uiso 1 1 d .
C11 C 0.1056(5) -0.2346(4) 0.1092(3) 0.0327(16) Uani 1 1 d .
C111 C 0.0784(6) -0.2547(4) 0.0272(4) 0.059(2) Uani 1 1 d .
H11A H 0.0937 -0.3140 0.0186 0.089 Uiso 1 1 calc R
H11B H 0.1218 -0.2194 -0.0019 0.089 Uiso 1 1 calc R
H11C H 0.0024 -0.2435 0.0124 0.089 Uiso 1 1 calc R
C112 C 0.0342(9) -0.2837(5) 0.1535(5) 0.113(4) Uani 1 1 d .
H11D H 0.0691 -0.2906 0.2041 0.169 Uiso 1 1 calc R
H11E H 0.0203 -0.3391 0.1309 0.169 Uiso 1 1 calc R
H11F H -0.0336 -0.2537 0.1545 0.169 Uiso 1 1 calc R
C113 C 0.2232(7) -0.2561(5) 0.1310(5) 0.092(3) Uani 1 1 d .
H11G H 0.2444 -0.2384 0.1822 0.139 Uiso 1 1 calc R
H11H H 0.2672 -0.2269 0.0981 0.139 Uiso 1 1 calc R
H11I H 0.2334 -0.3169 0.1269 0.139 Uiso 1 1 calc R
C21 C 0.4606(8) 0.0037(7) 0.2239(12) 0.167(12) Uani 1 1 d .
H21 H 0.4287 0.0554 0.2073 0.201 Uiso 1 1 calc R
C22 C 0.4235(9) -0.0683(8) 0.1930(7) 0.129(4) Uani 1 1 d .
H22 H 0.3716 -0.0678 0.1508 0.155 Uiso 1 1 calc R
C23 C 0.4639(8) -0.1470(6) 0.2250(8) 0.112(6) Uani 1 1 d .
H23 H 0.4338 -0.1986 0.2067 0.135 Uiso 1 1 calc R

loop_
_atom_site_aniso_label
_atom_site_aniso_U_11
_atom_site_aniso_U_22
_atom_site_aniso_U_33
_atom_site_aniso_U_23
_atom_site_aniso_U_13
_atom_site_aniso_U_12
Ru 0.0310(4) 0.0215(4) 0.0161(4) 0.000 0.0030(3) 0.000
C1 0.046(4) 0.027(4) 0.011(3) 0.011(3) 0.003(3) -0.001(3)
C2 0.032(4) 0.027(4) 0.028(4) -0.005(3) 0.006(3) -0.014(3)
C3 0.038(4) 0.042(5) 0.018(3) 0.002(3) 0.005(3) 0.005(3)
C4 0.037(4) 0.024(3) 0.021(4) -0.005(3) 0.013(3) 0.003(3)
C5 0.030(3) 0.021(3) 0.012(3) 0.002(2) 0.007(2) -0.003(3)
C6 0.039(4) 0.022(3) 0.012(3) -0.003(3) -0.001(3) 0.003(3)
O6 0.047(3) 0.037(3) 0.023(2) 0.009(2) -0.0090(19) -0.008(2)
N7 0.041(3) 0.030(3) 0.017(3) 0.003(2) -0.002(2) -0.008(2)
C8 0.030(3) 0.031(4) 0.024(3) -0.005(3) -0.001(3) -0.006(3)
C81 0.038(4) 0.069(6) 0.084(6) -0.013(5) -0.004(4) 0.005(4)
C82 0.054(5) 0.066(5) 0.044(5) -0.002(4) 0.004(4) -0.029(4)
C83 0.052(5) 0.061(5) 0.032(4) -0.015(4) 0.004(3) -0.015(4)
C9 0.034(4) 0.032(4) 0.019(3) 0.006(3) 0.005(3) 0.008(3)
O9 0.092(4) 0.044(3) 0.021(3) 0.006(2) 0.002(2) 0.029(3)
N10 0.042(3) 0.027(3) 0.013(3) 0.002(2) 0.003(2) 0.007(2)
C11 0.052(5) 0.022(3) 0.025(3) 0.002(3) 0.012(3) 0.007(3)
C111 0.103(6) 0.030(4) 0.041(4) -0.013(3) -0.006(4) 0.016(4)
C112 0.212(12) 0.034(5) 0.115(8) -0.009(5) 0.115(8) -0.034(6)
C113 0.102(8) 0.080(7) 0.086(7) -0.028(5) -0.028(6) 0.055(6)
C21 0.105(14) 0.059(6) 0.37(4) 0.080(13) 0.17(2) 0.035(7)
C22 0.119(9) 0.088(8) 0.197(13) 0.019(12) 0.087(8) 0.014(9)
C23 0.084(12) 0.078(7) 0.19(2) -0.047(9) 0.082(11) -0.032(6)

loop_
_atom_type_symbol
_atom_type_description
_atom_type_scat_dispersion_real
_atom_type_scat_dispersion_imag
_atom_type_scat_source
C C 0.0033 0.0016 'International Tables Vol C Tables 4.2.6.8 and 6.1.1.4'
H H 0.0000 0.0000 'International Tables Vol C Tables 4.2.6.8 and 6.1.1.4'
N N 0.0061 0.0033 'International Tables Vol C Tables 4.2.6.8 and 6.1.1.4'
O O 0.0106 0.0060 'International Tables Vol C Tables 4.2.6.8 and 6.1.1.4'
Ru Ru -1.2594 0.8363 'International Tables Vol C Tables 4.2.6.8 and 6.1.1.4'

loop_
_geom_angle_atom_site_label_1
_geom_angle_atom_site_label_2
_geom_angle_atom_site_label_3
_geom_angle
_geom_angle_site_symmetry_1
_geom_angle_site_symmetry_3
C4 Ru C4 111.5(3) . 2
C4 Ru C5 38.5(2) . .
C4 Ru C5 123.2(2) 2 .
C4 Ru C5 123.2(2) . 2
C4 Ru C5 38.5(2) 2 2
C5 Ru C5 155.9(3) . 2
C4 Ru C3 38.6(2) . .
C4 Ru C3 129.2(2) 2 .
C5 Ru C3 64.1(2) . .
C5 Ru C3 112.4(2) 2 .
C4 Ru C3 129.2(2) . 2
C4 Ru C3 38.6(2) 2 2
C5 Ru C3 112.4(2) . 2
C5 Ru C3 64.1(2) 2 2
C3 Ru C3 164.8(3) . 2
C4 Ru C1 156.1(2) . 2
C4 Ru C1 63.6(2) 2 2
C5 Ru C1 164.6(2) . 2
C5 Ru C1 37.8(2) 2 2
C3 Ru C1 124.3(2) . 2
C3 Ru C1 63.1(2) 2 2
C4 Ru C1 63.6(2) . .
C4 Ru C1 156.1(2) 2 .
C5 Ru C1 37.8(2) . .
C5 Ru C1 164.6(2) 2 .
C3 Ru C1 63.1(2) . .
C3 Ru C1 124.3(2) 2 .
C1 Ru C1 130.7(3) 2 .
C4 Ru C2 64.3(2) . .
C4 Ru C2 164.2(2) 2 .
C5 Ru C2 64.0(2) . .
C5 Ru C2 129.4(2) 2 .
C3 Ru C2 37.9(2) . .
C3 Ru C2 156.0(2) 2 .
C1 Ru C2 113.5(2) 2 .
C1 Ru C2 37.8(2) . .
C4 Ru C2 164.2(2) . 2
C4 Ru C2 64.3(2) 2 2
C5 Ru C2 129.4(2) . 2
C5 Ru C2 64.0(2) 2 2
C3 Ru C2 156.0(2) . 2
C3 Ru C2 37.9(2) 2 2
C1 Ru C2 37.8(2) 2 2
C1 Ru C2 113.5(2) . 2
C2 Ru C2 124.0(3) . 2
C5 C1 C2 109.5(5) . .
C5 C1 Ru 70.7(3) . .
C2 C1 Ru 71.1(3) . .
C1 C2 C3 107.3(5) . .
C1 C2 Ru 71.1(3) . .
C3 C2 Ru 70.6(3) . .
C2 C3 C4 108.4(5) . .
C2 C3 Ru 71.4(3) . .
C4 C3 Ru 70.3(3) . .
C5 C4 C3 107.4(5) . .
C5 C4 C9 131.1(6) . .
C3 C4 C9 121.5(5) . .
C5 C4 Ru 71.2(3) . .
C3 C4 Ru 71.1(3) . .
C9 C4 Ru 125.4(4) . .
C1 C5 C4 107.4(5) . .
C1 C5 C6 121.4(5) . .
C4 C5 C6 131.2(5) . .
C1 C5 Ru 71.5(3) . .
C4 C5 Ru 70.3(3) . .
C6 C5 Ru 123.9(4) . .
O6 C6 N7 123.9(5) . .
O6 C6 C5 118.3(5) . .
N7 C6 C5 117.8(5) . .
C6 N7 C8 125.0(5) . .
N7 C8 C81 110.0(5) . .
N7 C8 C83 109.6(5) . .
C81 C8 C83 110.7(5) . .
N7 C8 C82 106.4(5) . .
C81 C8 C82 110.3(5) . .
C83 C8 C82 109.7(5) . .
O9 C9 N10 124.9(6) . .
O9 C9 C4 120.1(5) . .
N10 C9 C4 114.9(5) . .
C9 N10 C11 126.0(5) . .
N10 C11 C112 110.8(5) . .
N10 C11 C111 107.4(5) . .
C112 C11 C111 109.7(6) . .
N10 C11 C113 109.2(6) . .
C112 C11 C113 111.6(7) . .
C111 C11 C113 108.0(6) . .
C21 C21 C22 120.7(8) 2_655 .
C21 C22 C23 118.8(13) . .
C23 C23 C22 120.1(7) 2_655 .

loop_
_geom_bond_atom_site_label_1
_geom_bond_atom_site_label_2
_geom_bond_distance
_geom_bond_site_symmetry_2
Ru C4 2.160(6) .
Ru C4 2.160(6) 2
Ru C5 2.172(5) .
Ru C5 2.172(5) 2
Ru C3 2.172(6) .
Ru C3 2.172(6) 2
Ru C1 2.182(5) 2
Ru C1 2.182(5) .
Ru C2 2.182(6) .
Ru C2 2.182(6) 2
C1 C5 1.411(7) .
C1 C2 1.412(8) .
C2 C3 1.415(8) .
C3 C4 1.433(8) .
C4 C5 1.428(7) .
C4 C9 1.505(8) .
C5 C6 1.503(7) .
C6 O6 1.230(6) .
C6 N7 1.344(7) .
N7 C8 1.473(7) .
C8 C81 1.517(9) .
C8 C83 1.523(7) .
C8 C82 1.525(8) .
C9 O9 1.236(6) .
C9 N10 1.328(7) .
N10 C11 1.475(7) .
C11 C112 1.480(9) .
C11 C111 1.510(8) .
C11 C113 1.511(9) .
C21 C21 1.28(4) 2_655
C21 C22 1.323(17) .
C22 C23 1.434(14) .
C23 C23 1.20(2) 2_655

loop_
_geom_torsion_atom_site_label_1
_geom_torsion_atom_site_label_2
_geom_torsion_atom_site_label_3
_geom_torsion_atom_site_label_4
_geom_torsion
_geom_torsion_site_symmetry_1
_geom_torsion_site_symmetry_4
C4 Ru C1 C5 38.2(3) . .
C4 Ru C1 C5 -45.4(7) 2 .
C5 Ru C1 C5 158.2(6) 2 .
C3 Ru C1 C5 81.7(4) . .
C3 Ru C1 C5 -82.8(4) 2 .
C1 Ru C1 C5 -164.9(4) 2 .
C2 Ru C1 C5 119.6(5) . .
C2 Ru C1 C5 -124.6(4) 2 .
C4 Ru C1 C2 -81.4(4) . .
C4 Ru C1 C2 -165.0(5) 2 .
C5 Ru C1 C2 -119.6(5) . .
C5 Ru C1 C2 38.6(10) 2 .
C3 Ru C1 C2 -37.9(3) . .
C3 Ru C1 C2 157.6(4) 2 .
C1 Ru C1 C2 75.5(3) 2 .
C2 Ru C1 C2 115.8(4) 2 .
C5 C1 C2 C3 1.2(7) . .
Ru C1 C2 C3 61.7(4) . .
C5 C1 C2 Ru -60.6(4) . .
C4 Ru C2 C1 79.4(4) . .
C4 Ru C2 C1 157.4(7) 2 .
C5 Ru C2 C1 36.4(3) . .
C5 Ru C2 C1 -167.6(3) 2 .
C3 Ru C2 C1 117.0(5) . .
C3 Ru C2 C1 -50.5(7) 2 .
C1 Ru C2 C1 -126.8(4) 2 .
C2 Ru C2 C1 -85.1(3) 2 .
C4 Ru C2 C3 -37.6(3) . .
C4 Ru C2 C3 40.4(10) 2 .
C5 Ru C2 C3 -80.6(4) . .
C5 Ru C2 C3 75.4(4) 2 .
C3 Ru C2 C3 -167.5(3) 2 .
C1 Ru C2 C3 116.2(4) 2 .
C1 Ru C2 C3 -117.0(5) . .
C2 Ru C2 C3 157.9(4) 2 .
C1 C2 C3 C4 -1.2(6) . .
Ru C2 C3 C4 60.8(4) . .
C1 C2 C3 Ru -62.0(4) . .
C4 Ru C3 C2 118.3(5) . .
C4 Ru C3 C2 -166.9(3) 2 .
C5 Ru C3 C2 80.2(3) . .
C5 Ru C3 C2 -126.0(3) 2 .
C3 Ru C3 C2 160.4(3) 2 .
C1 Ru C3 C2 -84.9(4) 2 .
C1 Ru C3 C2 37.8(3) . .
C2 Ru C3 C2 -49.9(8) 2 .
C4 Ru C3 C4 74.8(5) 2 .
C5 Ru C3 C4 -38.2(3) . .
C5 Ru C3 C4 115.7(4) 2 .
C3 Ru C3 C4 42.1(3) 2 .
C1 Ru C3 C4 156.8(3) 2 .
C1 Ru C3 C4 -80.6(4) . .
C2 Ru C3 C4 -118.3(5) . .
C2 Ru C3 C4 -168.2(5) 2 .
C2 C3 C4 C5 0.8(6) . .
Ru C3 C4 C5 62.3(4) . .
C2 C3 C4 C9 177.9(5) . .
Ru C3 C4 C9 -120.5(6) . .
C2 C3 C4 Ru -61.6(4) . .
C4 Ru C4 C5 116.8(4) 2 .
C5 Ru C4 C5 158.4(3) 2 .
C3 Ru C4 C5 -116.7(5) . .
C3 Ru C4 C5 76.4(4) 2 .
C1 Ru C4 C5 -170.1(5) 2 .
C1 Ru C4 C5 -37.6(3) . .
C2 Ru C4 C5 -79.8(4) . .
C2 Ru C4 C5 45.5(10) 2 .
C4 Ru C4 C3 -126.5(4) 2 .
C5 Ru C4 C3 116.7(5) . .
C5 Ru C4 C3 -84.9(4) 2 .
C3 Ru C4 C3 -166.8(3) 2 .
C1 Ru C4 C3 -53.4(7) 2 .
C1 Ru C4 C3 79.1(4) . .
C2 Ru C4 C3 36.9(3) . .
C2 Ru C4 C3 162.2(8) 2 .
C4 Ru C4 C9 -10.8(4) 2 .
C5 Ru C4 C9 -127.6(7) . .
C5 Ru C4 C9 30.8(6) 2 .
C3 Ru C4 C9 115.7(7) . .
C3 Ru C4 C9 -51.1(6) 2 .
C1 Ru C4 C9 62.3(8) 2 .
C1 Ru C4 C9 -165.1(6) . .
C2 Ru C4 C9 152.6(6) . .
C2 Ru C4 C9 -82.0(10) 2 .
C2 C1 C5 C4 -0.7(7) . .
Ru C1 C5 C4 -61.5(4) . .
C2 C1 C5 C6 179.9(5) . .
Ru C1 C5 C6 119.0(5) . .
C2 C1 C5 Ru 60.8(4) . .
C3 C4 C5 C1 0.0(6) . .
C9 C4 C5 C1 -176.8(6) . .
Ru C4 C5 C1 62.3(4) . .
C3 C4 C5 C6 179.3(5) . .
C9 C4 C5 C6 2.6(10) . .
Ru C4 C5 C6 -118.4(6) . .
C3 C4 C5 Ru -62.3(4) . .
C9 C4 C5 Ru 120.9(7) . .
C4 Ru C5 C1 -117.0(5) . .
C4 Ru C5 C1 159.8(3) 2 .
C5 Ru C5 C1 -166.0(4) 2 .
C3 Ru C5 C1 -78.7(4) . .
C3 Ru C5 C1 117.6(4) 2 .
C1 Ru C5 C1 47.9(12) 2 .
C2 Ru C5 C1 -36.3(4) . .
C2 Ru C5 C1 77.5(4) 2 .
C4 Ru C5 C4 -83.1(5) 2 .
C5 Ru C5 C4 -49.0(3) 2 .
C3 Ru C5 C4 38.3(3) . .
C3 Ru C5 C4 -125.4(4) 2 .
C1 Ru C5 C4 164.9(8) 2 .
C1 Ru C5 C4 117.0(5) . .
C2 Ru C5 C4 80.7(4) . .
C2 Ru C5 C4 -165.5(3) 2 .
C4 Ru C5 C6 127.1(6) . .
C4 Ru C5 C6 44.0(5) 2 .
C5 Ru C5 C6 78.1(4) 2 .
C3 Ru C5 C6 165.4(5) . .
C3 Ru C5 C6 1.7(5) 2 .
C1 Ru C5 C6 -68.0(10) 2 .
C1 Ru C5 C6 -115.9(6) . .
C2 Ru C5 C6 -152.2(5) . .
C2 Ru C5 C6 -38.4(5) 2 .
C1 C5 C6 O6 40.6(8) . .
C4 C5 C6 O6 -138.6(6) . .
Ru C5 C6 O6 128.5(5) . .
C1 C5 C6 N7 -139.8(6) . .
C4 C5 C6 N7 40.9(9) . .
Ru C5 C6 N7 -52.0(7) . .
O6 C6 N7 C8 -3.2(9) . .
C5 C6 N7 C8 177.2(5) . .
C6 N7 C8 C81 -60.6(7) . .
C6 N7 C8 C83 61.3(7) . .
C6 N7 C8 C82 179.9(5) . .
C5 C4 C9 O9 -139.7(6) . .
C3 C4 C9 O9 43.9(9) . .
Ru C4 C9 O9 -44.3(8) . .
C5 C4 C9 N10 44.5(9) . .
C3 C4 C9 N10 -131.9(6) . .
Ru C4 C9 N10 139.9(5) . .
O9 C9 N10 C11 2.2(10) . .
C4 C9 N10 C11 177.8(5) . .
C9 N10 C11 C112 57.2(9) . .
C9 N10 C11 C111 177.0(6) . .
C9 N10 C11 C113 -66.0(8) . .
C21 C21 C22 C23 8(3) 2_655 .
C21 C22 C23 C23 -6(2) . 2_655
